data_1010717
_chemical_name_systematic
;
Nonacalcium cadmium hexakis(phsophate) fluoride
;
_chemical_formula_structural 'Ca9 Cd (P O4)6 F2'
_chemical_formula_sum 'Ca9 Cd F2 O24 P6'
_publ_section_title
;
Basische Phosphate zweiwertiger Metalle V. Phosphate und Hydroxylapatit
des Cadmiums
;

loop_
_publ_author_name
'Klement, R'
'Zureda, F'

_journal_name_full
;
Zeitschrift fuer Anorganische und Allgemeine Chemie
;
_journal_coden_ASTM ZAACAB
_journal_volume 245
_journal_year 1940
_journal_page_first 229
_journal_page_last 235
_cell_length_a 9.36
_cell_length_b 9.36
_cell_length_c 6.88
_cell_angle_alpha 90
_cell_angle_beta 90
_cell_angle_gamma 120
_cell_volume 522.0
_cell_formula_units_Z 0

loop_
_atom_site_label
_atom_site_fract_x
_atom_site_fract_y
_atom_site_fract_z
? ? ? ?

_cod_database_code 1010717
_journal_paper_doi 10.1002/zaac.19402450301
